data_1505899
loop_
_publ_author_name
'Zonta, Cristiano'
'Crisma, Marco'
'De Lucchi, Ottorino'
'Motterle, Riccardo'
'Serafini, Siro'

_publ_section_title
;
 Benzotriazole complexes with amines and phenol: cooperativity mediated by
 induction effects in the crystal state.
;
_journal_issue 8
_journal_name_full 'Organic letters'
_journal_page_first 1577
_journal_page_last 1579
_journal_paper_doi 10.1021/ol060126m
_journal_volume 8
_journal_year 2006
_chemical_formula_sum 'C24 H34 N4 O'
_chemical_formula_weight 394.55
_chemical_name_systematic
;
 dicyclohexylammonium benzotriazolate phenol (1:1:1) 
;
_space_group_IT_number 15
_symmetry_cell_setting monoclinic
_symmetry_space_group_name_Hall '-C 2yc'
_symmetry_space_group_name_H-M 'C 1 2/c 1'
_atom_sites_solution_hydrogens geom
_atom_sites_solution_primary direct
_atom_sites_solution_secondary difmap
_audit_creation_method SHELXL-97
_cell_angle_alpha 90.00
_cell_angle_beta 103.93(6)
_cell_angle_gamma 90.00
_cell_formula_units_Z 8
_cell_length_a 14.607(3)
_cell_length_b 17.531(3)
_cell_length_c 18.792(3)
_cell_measurement_reflns_used 48
_cell_measurement_temperature 293(2)
_cell_measurement_theta_max 20
_cell_measurement_theta_min 12
_cell_volume 4670.6(19)
_computing_structure_refinement 'SHELXL-97 (Sheldrick, 1997)'
_computing_structure_solution 'SIR2002 (Burla et al., 2003)'
_diffrn_ambient_temperature 293(2)
_diffrn_measured_fraction_theta_full 0.996
_diffrn_measured_fraction_theta_max 0.996
_diffrn_measurement_device_type 'Philips PW1100 diffractometer'
_diffrn_measurement_method '\q-2\q scans'
_diffrn_radiation_monochromator graphite
_diffrn_radiation_source 'fine-focus sealed tube'
_diffrn_radiation_type CuK\a
_diffrn_radiation_wavelength 1.54178
_diffrn_reflns_av_R_equivalents 0.0360
_diffrn_reflns_av_sigmaI/netI 0.0168
_diffrn_reflns_limit_h_max 15
_diffrn_reflns_limit_h_min -16
_diffrn_reflns_limit_k_max 19
_diffrn_reflns_limit_k_min 0
_diffrn_reflns_limit_l_max 21
_diffrn_reflns_limit_l_min 0
_diffrn_reflns_number 3593
_diffrn_reflns_theta_full 59.94
_diffrn_reflns_theta_max 59.94
_diffrn_reflns_theta_min 4.01
_diffrn_standards_decay_% negligible
_diffrn_standards_interval_count 50
_diffrn_standards_number 3
_exptl_absorpt_coefficient_mu 0.544
_exptl_crystal_colour colourless
_exptl_crystal_density_diffrn 1.122
_exptl_crystal_density_method 'not measured'
_exptl_crystal_description prism
_exptl_crystal_F_000 1712
_exptl_crystal_size_max 0.55
_exptl_crystal_size_mid 0.45
_exptl_crystal_size_min 0.40
_refine_diff_density_max 0.351
_refine_diff_density_min -0.242
_refine_diff_density_rms 0.060
_refine_ls_extinction_coef 0.0046(5)
_refine_ls_extinction_expression Fc^*^=kFc[1+0.001xFc^2^\l^3^/sin(2\q)]^-1/4^
_refine_ls_extinction_method SHELXL
_refine_ls_goodness_of_fit_ref 1.092
_refine_ls_hydrogen_treatment mixed
_refine_ls_matrix_type full
_refine_ls_number_parameters 258
_refine_ls_number_reflns 3458
_refine_ls_number_restraints 0
_refine_ls_restrained_S_all 1.092
_refine_ls_R_factor_all 0.0812
_refine_ls_R_factor_gt 0.0709
_refine_ls_shift/su_max 0.003
_refine_ls_shift/su_mean 0.001
_refine_ls_structure_factor_coef Fsqd
_refine_ls_weighting_details 'calc w=1/[\s^2^(Fo^2^)+(0.1561P)^2^+1.2793P] where P=(Fo^2^+2Fc^2^)/3'
_refine_ls_weighting_scheme calc
_refine_ls_wR_factor_gt 0.1966
_refine_ls_wR_factor_ref 0.2276
_reflns_number_gt 2875
_reflns_number_total 3458
_reflns_threshold_expression >2sigma(I)
_cod_data_source_file ol060126msi20060116_122440.cif
_cod_data_source_block delu5b
_cod_depositor_comments
;
The following automatic conversions were performed:

'_symmetry_cell_setting' value 'Monoclinic' changed to 'monoclinic'
according to /home/saulius/struct/CIF-dictionaries/cif_core.dic
dictionary named 'cif_core.dic' version 2.4.1 from 2010-06-29.

Automatic conversion script
Id: cif_fix_values 1715 2011-07-08 13:25:40Z adriana 
;
_cod_original_cell_volume 4670.6(15)
_cod_original_sg_symbol_H-M C2/c
_cod_database_code 1505899

loop_
_symmetry_equiv_pos_as_xyz
'x, y, z'
'-x, y, -z+1/2'
'x+1/2, y+1/2, z'
'-x+1/2, y+1/2, -z+1/2'
'-x, -y, -z'
'x, -y, z-1/2'
'-x+1/2, -y+1/2, -z'
'x+1/2, -y+1/2, z-1/2'

loop_
_atom_site_label
_atom_site_type_symbol
_atom_site_fract_x
_atom_site_fract_y
_atom_site_fract_z
_atom_site_U_iso_or_equiv
_atom_site_adp_type
_atom_site_occupancy
_atom_site_symmetry_multiplicity
_atom_site_calc_flag
_atom_site_refinement_flags
N1 N -0.25913(13) 0.02840(11) 0.25733(12) 0.0693(6) Uani 1 1 d .
N2 N -0.34261(13) 0.06204(11) 0.24976(12) 0.0712(6) Uani 1 1 d .
N3 N -0.33457(13) 0.13499(11) 0.27001(11) 0.0680(6) Uani 1 1 d .
C1 C -0.24101(15) 0.14982(13) 0.29144(12) 0.0599(6) Uani 1 1 d .
C2 C -0.19242(19) 0.21673(15) 0.31806(15) 0.0786(7) Uani 1 1 d .
H2 H -0.2239 0.2618 0.3229 0.094 Uiso 1 1 calc R
C3 C -0.0967(2) 0.21232(18) 0.33649(16) 0.0915(9) Uani 1 1 d .
H3 H -0.0621 0.2556 0.3547 0.110 Uiso 1 1 calc R
C4 C -0.04806(19) 0.1448(2) 0.32899(16) 0.0909(9) Uani 1 1 d .
H4 H 0.0175 0.1447 0.3422 0.109 Uiso 1 1 calc R
C5 C -0.09434(17) 0.07951(17) 0.30295(15) 0.0786(7) Uani 1 1 d .
H5 H -0.0621 0.0349 0.2979 0.094 Uiso 1 1 calc R
C6 C -0.19322(14) 0.08277(12) 0.28406(12) 0.0594(6) Uani 1 1 d .
O1 O -0.28181(15) -0.09162(11) 0.16383(12) 0.0949(7) Uani 1 1 d .
H1 H -0.2737 -0.0541 0.1907 0.142 Uiso 1 1 calc R
C7 C -0.24276(13) -0.07928(10) 0.10679(9) 0.0749(7) Uani 1 1 d G
C8 C -0.17667(13) -0.02212(10) 0.10723(9) 0.0808(8) Uani 1 1 d G
H8 H -0.1582 0.0096 0.1478 0.097 Uiso 1 1 calc R
C9 C -0.13825(14) -0.01234(12) 0.04698(11) 0.1013(10) Uani 1 1 d G
H9 H -0.0940 0.0259 0.0473 0.122 Uiso 1 1 calc R
C10 C -0.16592(17) -0.05972(15) -0.01371(9) 0.1170(13) Uani 1 1 d G
H10 H -0.1402 -0.0532 -0.0540 0.140 Uiso 1 1 calc R
C11 C -0.23201(17) -0.11688(14) -0.01415(9) 0.1151(12) Uani 1 1 d G
H11 H -0.2505 -0.1486 -0.0548 0.138 Uiso 1 1 calc R
C12 C -0.27042(14) -0.12666(11) 0.04610(11) 0.0993(10) Uani 1 1 d G
H12 H -0.3146 -0.1649 0.0458 0.119 Uiso 1 1 calc R
N4 N -0.5000 -0.03457(15) 0.2500 0.0633(7) Uani 1 2 d S
H4N H -0.4452(18) 0.0010(15) 0.2471(13) 0.076 Uiso 1 1 d .
C13 C -0.47230(15) -0.07779(13) 0.32078(12) 0.0633(6) Uani 1 1 d .
H13 H -0.5268 -0.1078 0.3264 0.076 Uiso 1 1 calc R
C14 C -0.4484(2) -0.02105(16) 0.38267(15) 0.0839(8) Uani 1 1 d .
H14A H -0.5032 0.0103 0.3824 0.101 Uiso 1 1 calc R
H14B H -0.3982 0.0121 0.3756 0.101 Uiso 1 1 calc R
C15 C -0.4172(3) -0.0614(2) 0.45652(17) 0.1035(10) Uani 1 1 d .
H15A H -0.3979 -0.0237 0.4950 0.124 Uiso 1 1 calc R
H15B H -0.4700 -0.0897 0.4662 0.124 Uiso 1 1 calc R
C16 C -0.3363(2) -0.1155(2) 0.45765(19) 0.1056(11) Uani 1 1 d .
H16A H -0.2810 -0.0864 0.4542 0.127 Uiso 1 1 calc R
H16B H -0.3213 -0.1429 0.5038 0.127 Uiso 1 1 calc R
C17 C -0.35962(19) -0.17145(17) 0.39575(17) 0.0884(9) Uani 1 1 d .
H17A H -0.4094 -0.2051 0.4029 0.106 Uiso 1 1 calc R
H17B H -0.3045 -0.2024 0.3961 0.106 Uiso 1 1 calc R
C18 C -0.39136(16) -0.13207(15) 0.32158(15) 0.0763(7) Uani 1 1 d .
H18A H -0.3388 -0.1040 0.3112 0.092 Uiso 1 1 calc R
H18B H -0.4111 -0.1702 0.2836 0.092 Uiso 1 1 calc R
N5 N -0.5000 0.22769(15) 0.2500 0.0635(7) Uani 1 2 d S
H5N H -0.4430(17) 0.1933(14) 0.2585(13) 0.076 Uiso 1 1 d .
C19 C -0.49766(15) 0.27180(13) 0.31908(13) 0.0674(7) Uani 1 1 d .
H19 H -0.4408 0.3036 0.3302 0.081 Uiso 1 1 calc R
C20 C -0.49169(19) 0.21510(16) 0.38145(15) 0.0774(7) Uani 1 1 d .
H20A H -0.5455 0.1810 0.3695 0.093 Uiso 1 1 calc R
H20B H -0.4349 0.1847 0.3871 0.093 Uiso 1 1 calc R
C21 C -0.4902(2) 0.25558(18) 0.45278(16) 0.0895(8) Uani 1 1 d .
H21A H -0.4330 0.2856 0.4674 0.107 Uiso 1 1 calc R
H21B H -0.4901 0.2181 0.4908 0.107 Uiso 1 1 calc R
C22 C -0.5752(2) 0.3074(2) 0.44505(19) 0.1000(9) Uani 1 1 d .
H22A H -0.6321 0.2766 0.4362 0.120 Uiso 1 1 calc R
H22B H -0.5703 0.3351 0.4905 0.120 Uiso 1 1 calc R
C23 C -0.5826(2) 0.36311(17) 0.38324(17) 0.0912(9) Uani 1 1 d .
H23A H -0.5297 0.3981 0.3951 0.109 Uiso 1 1 calc R
H23B H -0.6401 0.3926 0.3778 0.109 Uiso 1 1 calc R
C24 C -0.58340(18) 0.32346(14) 0.31083(15) 0.0777(7) Uani 1 1 d .
H24A H -0.6405 0.2934 0.2954 0.093 Uiso 1 1 calc R
H24B H -0.5831 0.3614 0.2734 0.093 Uiso 1 1 calc R

loop_
_atom_site_aniso_label
_atom_site_aniso_U_11
_atom_site_aniso_U_22
_atom_site_aniso_U_33
_atom_site_aniso_U_23
_atom_site_aniso_U_13
_atom_site_aniso_U_12
N1 0.0579(11) 0.0628(11) 0.0919(14) -0.0083(9) 0.0273(9) -0.0027(9)
N2 0.0528(11) 0.0684(12) 0.0950(14) -0.0054(10) 0.0226(9) -0.0064(9)
N3 0.0528(11) 0.0615(11) 0.0894(14) -0.0028(9) 0.0165(9) 0.0015(8)
C1 0.0522(12) 0.0633(13) 0.0658(13) 0.0041(10) 0.0172(9) -0.0050(10)
C2 0.0784(17) 0.0659(14) 0.0862(17) 0.0011(12) 0.0097(13) -0.0099(12)
C3 0.0841(19) 0.0857(18) 0.096(2) 0.0034(15) 0.0046(15) -0.0351(16)
C4 0.0548(14) 0.121(2) 0.095(2) 0.0086(17) 0.0146(13) -0.0207(15)
C5 0.0555(14) 0.0985(18) 0.0864(17) 0.0003(14) 0.0259(12) 0.0022(13)
C6 0.0511(12) 0.0655(13) 0.0656(13) -0.0004(10) 0.0219(9) -0.0019(10)
O1 0.1096(15) 0.0752(12) 0.1129(15) -0.0190(10) 0.0526(12) -0.0197(10)
C7 0.0727(16) 0.0719(15) 0.0806(16) -0.0072(12) 0.0190(12) 0.0092(12)
C8 0.0811(17) 0.0840(17) 0.0805(16) 0.0004(13) 0.0256(13) 0.0047(14)
C9 0.095(2) 0.118(2) 0.097(2) 0.0211(19) 0.0373(17) 0.0168(18)
C10 0.120(3) 0.163(4) 0.074(2) 0.015(2) 0.0345(18) 0.053(3)
C11 0.117(3) 0.141(3) 0.081(2) -0.022(2) 0.0132(18) 0.029(2)
C12 0.093(2) 0.103(2) 0.096(2) -0.0223(17) 0.0114(16) 0.0082(17)
N4 0.0452(13) 0.0590(14) 0.0862(18) 0.000 0.0169(12) 0.000
C13 0.0503(12) 0.0607(12) 0.0789(15) 0.0033(10) 0.0154(10) -0.0039(9)
C14 0.0904(18) 0.0758(16) 0.0860(17) -0.0066(13) 0.0223(14) -0.0042(13)
C15 0.122(3) 0.105(2) 0.0798(19) -0.0020(16) 0.0183(17) -0.019(2)
C16 0.090(2) 0.113(2) 0.098(2) 0.0211(18) -0.0092(16) -0.0222(19)
C17 0.0610(14) 0.0833(17) 0.111(2) 0.0162(16) 0.0018(14) -0.0008(13)
C18 0.0553(13) 0.0758(15) 0.0949(18) 0.0047(13) 0.0127(12) 0.0051(11)
N5 0.0510(14) 0.0599(15) 0.0795(18) 0.000 0.0154(12) 0.000
C19 0.0537(12) 0.0608(13) 0.0860(17) -0.0024(11) 0.0134(10) -0.0022(10)
C20 0.0665(14) 0.0753(15) 0.0894(17) 0.0036(13) 0.0167(12) 0.0066(12)
C21 0.0848(18) 0.099(2) 0.0846(18) 0.0008(15) 0.0198(13) 0.0027(15)
C22 0.097(2) 0.109(2) 0.101(2) -0.0127(18) 0.0379(16) 0.0078(18)
C23 0.0856(18) 0.0847(18) 0.104(2) -0.0139(15) 0.0253(15) 0.0146(15)
C24 0.0703(15) 0.0704(15) 0.0897(17) -0.0040(12) 0.0138(12) 0.0112(12)

loop_
_atom_type_symbol
_atom_type_description
_atom_type_scat_dispersion_real
_atom_type_scat_dispersion_imag
_atom_type_scat_source
C C 0.0181 0.0091 'International Tables Vol C Tables 4.2.6.8 and 6.1.1.4'
H H 0.0000 0.0000 'International Tables Vol C Tables 4.2.6.8 and 6.1.1.4'
N N 0.0311 0.0180 'International Tables Vol C Tables 4.2.6.8 and 6.1.1.4'
O O 0.0492 0.0322 'International Tables Vol C Tables 4.2.6.8 and 6.1.1.4'

loop_
_geom_angle_atom_site_label_1
_geom_angle_atom_site_label_2
_geom_angle_atom_site_label_3
_geom_angle
_geom_angle_site_symmetry_1
N2 N1 C6 106.10(18) .
N3 N2 N1 112.31(18) .
N2 N3 C1 106.42(18) .
N3 C1 C6 107.64(19) .
N3 C1 C2 131.0(2) .
C6 C1 C2 121.4(2) .
C3 C2 C1 116.4(3) .
C2 C3 C4 122.4(3) .
C5 C4 C3 121.7(2) .
C4 C5 C6 116.7(3) .
N1 C6 C1 107.53(18) .
N1 C6 C5 131.1(2) .
C1 C6 C5 121.3(2) .
O1 C7 C8 122.51(15) .
O1 C7 C12 117.49(14) .
C8 C7 C12 120.0 .
C9 C8 C7 120.0 .
C8 C9 C10 120.0 .
C11 C10 C9 120.0 .
C10 C11 C12 120.0 .
C11 C12 C7 120.0 .
C13 N4 C13 119.3(2) 2_455
N4 C13 C14 108.31(19) .
N4 C13 C18 111.69(19) .
C14 C13 C18 111.8(2) .
C13 C14 C15 111.0(2) .
C16 C15 C14 111.4(3) .
C17 C16 C15 111.7(3) .
C16 C17 C18 112.1(2) .
C13 C18 C17 111.0(2) .
C19 N5 C19 118.1(3) 2_455
N5 C19 C24 111.75(18) .
N5 C19 C20 108.29(19) .
C24 C19 C20 111.1(2) .
C21 C20 C19 111.2(2) .
C20 C21 C22 111.1(2) .
C23 C22 C21 111.6(2) .
C22 C23 C24 112.2(2) .
C19 C24 C23 110.5(2) .

loop_
_geom_bond_atom_site_label_1
_geom_bond_atom_site_label_2
_geom_bond_distance
_geom_bond_site_symmetry_2
N1 N2 1.331(3) .
N1 C6 1.362(3) .
N2 N3 1.331(3) .
N3 C1 1.354(3) .
C1 C6 1.391(3) .
C1 C2 1.400(3) .
C2 C3 1.359(4) .
C3 C4 1.405(5) .
C4 C5 1.359(4) .
C5 C6 1.403(3) .
O1 C7 1.348(2) .
C7 C8 1.3900 .
C7 C12 1.3900 .
C8 C9 1.3900 .
C9 C10 1.3900 .
C10 C11 1.3900 .
C11 C12 1.3900 .
N4 C13 1.499(3) 2_455
N4 C13 1.499(3) .
C13 C14 1.506(3) .
C13 C18 1.515(3) .
C14 C15 1.527(4) .
C15 C16 1.511(5) .
C16 C17 1.497(5) .
C17 C18 1.524(4) .
N5 C19 1.504(3) 2_455
N5 C19 1.504(3) .
C19 C24 1.523(3) .
C19 C20 1.523(3) .
C20 C21 1.512(4) .
C21 C22 1.517(4) .
C22 C23 1.502(4) .
C23 C24 1.526(4) .

loop_
_geom_hbond_atom_site_label_D
_geom_hbond_atom_site_label_H
_geom_hbond_atom_site_label_A
_geom_hbond_distance_DH
_geom_hbond_distance_HA
_geom_hbond_distance_DA
_geom_hbond_angle_DHA
O1 H1 N1 0.82 1.89 2.710(3) 175.7
N4 H4N N2 1.03(3) 1.83(3) 2.856(2) 175(2)
N5 H5N N3 1.01(2) 1.85(3) 2.861(2) 176(2)

loop_
_geom_torsion_atom_site_label_1
_geom_torsion_atom_site_label_2
_geom_torsion_atom_site_label_3
_geom_torsion_atom_site_label_4
_geom_torsion
_geom_torsion_site_symmetry_1
C6 N1 N2 N3 0.0(3) .
N1 N2 N3 C1 0.4(3) .
N2 N3 C1 C6 -0.7(2) .
N2 N3 C1 C2 -179.7(2) .
N3 C1 C2 C3 178.6(2) .
C6 C1 C2 C3 -0.4(4) .
C1 C2 C3 C4 0.5(4) .
C2 C3 C4 C5 -0.3(5) .
C3 C4 C5 C6 -0.2(4) .
N2 N1 C6 C1 -0.4(2) .
N2 N1 C6 C5 179.5(2) .
N3 C1 C6 N1 0.7(2) .
C2 C1 C6 N1 179.9(2) .
N3 C1 C6 C5 -179.2(2) .
C2 C1 C6 C5 0.0(3) .
C4 C5 C6 N1 -179.6(2) .
C4 C5 C6 C1 0.3(4) .
O1 C7 C8 C9 179.6(2) .
C12 C7 C8 C9 0.0 .
C7 C8 C9 C10 0.0 .
C8 C9 C10 C11 0.0 .
C9 C10 C11 C12 0.0 .
C10 C11 C12 C7 0.0 .
O1 C7 C12 C11 -179.6(2) .
C8 C7 C12 C11 0.0 .
C13 N4 C13 C14 -179.8(2) 2_455
C13 N4 C13 C18 56.60(15) 2_455
N4 C13 C14 C15 -178.6(2) .
C18 C13 C14 C15 -55.1(3) .
C13 C14 C15 C16 55.0(3) .
C14 C15 C16 C17 -54.7(4) .
C15 C16 C17 C18 54.5(4) .
N4 C13 C18 C17 176.07(19) .
C14 C13 C18 C17 54.5(3) .
C16 C17 C18 C13 -54.1(3) .
C19 N5 C19 C24 59.51(16) 2_455
C19 N5 C19 C20 -177.82(19) 2_455
N5 C19 C20 C21 -179.32(18) .
C24 C19 C20 C21 -56.2(3) .
C19 C20 C21 C22 55.8(3) .
C20 C21 C22 C23 -55.1(4) .
C21 C22 C23 C24 54.8(4) .
N5 C19 C24 C23 176.0(2) .
C20 C19 C24 C23 54.9(3) .
C22 C23 C24 C19 -54.6(3) .
